data_7026631
loop_
_publ_author_name
'Mishra, Ashutosh Kumar'
'Prajapati, Rajneesh Kumar'
'Verma, Sandeep'

_publ_section_title
;
 Probing structural consequences of N9-alkylation in silver-adenine
 frameworks.
;
_journal_issue 42
_journal_name_full 'Dalton transactions (Cambridge, England : 2003)'
_journal_page_first 10034
_journal_page_last 10037
_journal_paper_doi 10.1039/c0dt00557f
_journal_volume 39
_journal_year 2010
_chemical_formula_moiety 'C30 H50 Ag2 N12 O8'
_chemical_formula_sum 'C30 H50 Ag2 N12 O8'
_chemical_formula_weight 922.56
_chemical_name_systematic
;
?
;
_space_group_IT_number 14
_symmetry_cell_setting monoclinic
_symmetry_space_group_name_Hall '-P 2ybc'
_symmetry_space_group_name_H-M 'P 1 21/c 1'
_atom_sites_solution_hydrogens geom
_atom_sites_solution_primary direct
_atom_sites_solution_secondary difmap
_audit_creation_method SHELXL-97
_cell_angle_alpha 90.00
_cell_angle_beta 93.326(2)
_cell_angle_gamma 90.00
_cell_formula_units_Z 4
_cell_length_a 20.600(3)
_cell_length_b 7.1530(11)
_cell_length_c 25.954(4)
_cell_measurement_reflns_used 999
_cell_measurement_temperature 100(2)
_cell_measurement_theta_max 28.3
_cell_measurement_theta_min 2.0
_cell_volume 3817.9(10)
_computing_structure_refinement 'SHELXL-97 (Sheldrick, 1997)'
_diffrn_ambient_temperature 100(2)
_diffrn_measured_fraction_theta_full 0.982
_diffrn_measured_fraction_theta_max 0.982
_diffrn_measurement_device_type 'BRUKER SMART APEX'
_diffrn_measurement_method /w-scans
_diffrn_radiation_monochromator graphite
_diffrn_radiation_source 'fine-focus sealed tube'
_diffrn_radiation_type MoK\a
_diffrn_radiation_wavelength 0.71073
_diffrn_reflns_av_R_equivalents 0.0692
_diffrn_reflns_av_sigmaI/netI 0.0894
_diffrn_reflns_limit_h_max 24
_diffrn_reflns_limit_h_min -27
_diffrn_reflns_limit_k_max 9
_diffrn_reflns_limit_k_min -8
_diffrn_reflns_limit_l_max 33
_diffrn_reflns_limit_l_min -34
_diffrn_reflns_number 23423
_diffrn_reflns_theta_full 28.32
_diffrn_reflns_theta_max 28.32
_diffrn_reflns_theta_min 1.98
_exptl_absorpt_coefficient_mu 1.089
_exptl_absorpt_correction_T_max 0.8989
_exptl_absorpt_correction_T_min 0.8117
_exptl_absorpt_correction_type empirical
_exptl_absorpt_process_details SADABS
_exptl_crystal_colour colourless
_exptl_crystal_density_diffrn 1.605
_exptl_crystal_density_method 'not measured'
_exptl_crystal_description block
_exptl_crystal_F_000 1888
_exptl_crystal_size_max 0.20
_exptl_crystal_size_mid 0.14
_exptl_crystal_size_min 0.10
_refine_diff_density_max 1.358
_refine_diff_density_min -1.006
_refine_diff_density_rms 0.174
_refine_ls_extinction_method none
_refine_ls_goodness_of_fit_ref 1.057
_refine_ls_hydrogen_treatment refU
_refine_ls_matrix_type full
_refine_ls_number_parameters 472
_refine_ls_number_reflns 9349
_refine_ls_number_restraints 3
_refine_ls_restrained_S_all 1.058
_refine_ls_R_factor_all 0.1202
_refine_ls_R_factor_gt 0.0649
_refine_ls_shift/su_max 0.001
_refine_ls_shift/su_mean 0.000
_refine_ls_structure_factor_coef Fsqd
_refine_ls_weighting_details 'calc w=1/[\s^2^(Fo^2^)+(0.0472P)^2^+24.9886P] where P=(Fo^2^+2Fc^2^)/3'
_refine_ls_weighting_scheme calc
_refine_ls_wR_factor_gt 0.1339
_refine_ls_wR_factor_ref 0.1752
_reflns_number_gt 5802
_reflns_number_total 9349
_reflns_threshold_expression >2sigma(I)
_cod_data_source_file c0dt00557f.txt
_cod_data_source_block Complex-4
_cod_depositor_comments
;
The following automatic conversions were performed:

'_symmetry_cell_setting' value 'Monoclinic' changed to 'monoclinic'
according to /home/saulius/struct/CIF-dictionaries/cif_core.dic
dictionary named 'cif_core.dic' version 2.4.2 from 2011-04-26.

Automatic conversion script
Id: cif_fix_values 1891 2012-01-12 08:04:46Z andrius 
;
_cod_original_sg_symbol_H-M P21/c
_cod_database_code 7026631

loop_
_symmetry_equiv_pos_as_xyz
'x, y, z'
'-x, y+1/2, -z+1/2'
'-x, -y, -z'
'x, -y-1/2, z-1/2'

loop_
_atom_site_label
_atom_site_type_symbol
_atom_site_fract_x
_atom_site_fract_y
_atom_site_fract_z
_atom_site_U_iso_or_equiv
_atom_site_adp_type
_atom_site_occupancy
_atom_site_symmetry_multiplicity
_atom_site_calc_flag
_atom_site_refinement_flags
Ag2 Ag 0.00411(3) 0.78567(7) 0.965124(18) 0.03325(15) Uani 1 1 d .
Ag1 Ag -0.00266(3) 1.03925(8) 0.713435(19) 0.03663(16) Uani 1 1 d .
N6' N -0.0237(3) 0.6288(8) 1.09930(19) 0.0334(13) Uani 1 1 d .
H6'1 H -0.0486 0.6205 1.1246 0.040 Uiso 1 1 calc R
H6'2 H -0.0387 0.6713 1.0700 0.040 Uiso 1 1 calc R
N1 N -0.0594(3) 0.9103(7) 0.9037(2) 0.0303(12) Uani 1 1 d .
N3' N 0.1688(3) 0.4551(8) 1.1233(2) 0.0342(13) Uani 1 1 d .
N7' N 0.0760(3) 0.6352(8) 1.0138(2) 0.0329(13) Uani 1 1 d .
N7 N -0.0743(3) 1.0861(8) 0.7685(2) 0.0333(13) Uani 1 1 d .
N9 N -0.1735(3) 1.1594(8) 0.7929(2) 0.0334(13) Uani 1 1 d .
N9' N 0.1762(3) 0.5326(9) 1.0330(2) 0.0370(13) Uani 1 1 d .
N3 N -0.1649(3) 1.0427(8) 0.8812(2) 0.0326(13) Uani 1 1 d .
C5' C 0.0810(3) 0.5805(9) 1.0651(2) 0.0288(14) Uani 1 1 d .
N1' N 0.0609(3) 0.5097(7) 1.1517(2) 0.0298(12) Uani 1 1 d .
N6 N 0.0247(3) 0.9027(8) 0.8476(2) 0.0342(13) Uani 1 1 d .
H6A H 0.0489 0.8482 0.8711 0.041 Uiso 1 1 calc R
H6B H 0.0398 0.9270 0.8181 0.041 Uiso 1 1 calc R
C12 C -0.2975(4) 0.9201(10) 0.8049(3) 0.0417(18) Uani 1 1 d .
H12A H -0.3095 0.9681 0.8380 0.050 Uiso 1 1 calc R
H12B H -0.2563 0.8552 0.8103 0.050 Uiso 1 1 calc R
C6 C -0.0357(3) 0.9493(8) 0.8567(2) 0.0302(14) Uani 1 1 d .
C2 C -0.1216(3) 0.9578(10) 0.9129(3) 0.0334(15) Uani 1 1 d .
H2 H -0.1354 0.9270 0.9453 0.040 Uiso 1 1 calc R
C4' C 0.1437(3) 0.5186(9) 1.0779(2) 0.0300(14) Uani 1 1 d .
C10 C -0.2403(4) 1.2308(10) 0.7890(3) 0.0404(17) Uani 1 1 d .
H10A H -0.2424 1.3385 0.7662 0.048 Uiso 1 1 calc R
H10B H -0.2522 1.2716 0.8228 0.048 Uiso 1 1 calc R
C14 C -0.3615(4) 0.6229(11) 0.8221(3) 0.0473(19) Uani 1 1 d .
H14A H -0.3213 0.5551 0.8295 0.057 Uiso 1 1 calc R
H14B H -0.3749 0.6754 0.8543 0.057 Uiso 1 1 calc R
C4 C -0.1414(3) 1.0752(9) 0.8348(3) 0.0321(15) Uani 1 1 d .
C13 C -0.3491(4) 0.7816(11) 0.7848(3) 0.0463(19) Uani 1 1 d .
H13A H -0.3357 0.7285 0.7527 0.056 Uiso 1 1 calc R
H13B H -0.3895 0.8484 0.7773 0.056 Uiso 1 1 calc R
C5 C -0.0801(3) 1.0316(9) 0.8190(2) 0.0321(15) Uani 1 1 d .
C15 C -0.4130(4) 0.4877(11) 0.8014(3) 0.051(2) Uani 1 1 d .
H15A H -0.3998 0.4383 0.7688 0.061 Uiso 1 1 calc R
H15B H -0.4532 0.5564 0.7944 0.061 Uiso 1 1 calc R
C6' C 0.0375(3) 0.5765(8) 1.1054(2) 0.0292(14) Uani 1 1 d .
C8 C -0.1314(4) 1.1610(9) 0.7548(3) 0.0369(16) Uani 1 1 d .
H8 H -0.1416 1.2099 0.7221 0.044 Uiso 1 1 calc R
C16 C -0.4267(4) 0.3245(11) 0.8367(3) 0.052(2) Uani 1 1 d .
H16A H -0.4423 0.3727 0.8686 0.063 Uiso 1 1 calc R
H16B H -0.3864 0.2581 0.8450 0.063 Uiso 1 1 calc R
C11 C -0.2890(4) 1.0830(10) 0.7684(3) 0.0420(18) Uani 1 1 d .
H11A H -0.3309 1.1424 0.7613 0.050 Uiso 1 1 calc R
H11B H -0.2746 1.0349 0.7360 0.050 Uiso 1 1 calc R
C8' C 0.1338(3) 0.6003(11) 0.9966(3) 0.0386(17) Uani 1 1 d .
H8' H 0.1441 0.6207 0.9626 0.046 Uiso 1 1 calc R
C19 C 0.2449(4) 0.4803(13) 1.0281(3) 0.051(2) Uani 1 1 d .
H19A H 0.2517 0.4507 0.9923 0.061 Uiso 1 1 calc R
H19B H 0.2547 0.3691 1.0485 0.061 Uiso 1 1 calc R
C2' C 0.1238(4) 0.4564(9) 1.1587(2) 0.0330(15) Uani 1 1 d .
H2' H 0.1374 0.4162 1.1916 0.040 Uiso 1 1 calc R
C20 C 0.2908(5) 0.6351(17) 1.0458(4) 0.075(3) Uani 1 1 d .
H20A H 0.2789 0.6778 1.0795 0.090 Uiso 1 1 calc R
H20B H 0.3345 0.5846 1.0498 0.090 Uiso 1 1 calc R
C21 C 0.2911(7) 0.7911(16) 1.0120(5) 0.097(4) Uani 1 1 d .
H21A H 0.2496 0.8550 1.0120 0.116 Uiso 1 1 calc R
H21B H 0.2972 0.7482 0.9771 0.116 Uiso 1 1 calc R
C17 C -0.4767(5) 0.1873(13) 0.8130(4) 0.067(3) Uani 1 1 d .
H17A H -0.4615 0.1398 0.7808 0.080 Uiso 1 1 calc R
H17B H -0.5173 0.2527 0.8052 0.080 Uiso 1 1 calc R
C18 C -0.4890(5) 0.0214(13) 0.8492(4) 0.076(3) Uani 1 1 d .
H18A H -0.4486 -0.0407 0.8582 0.114 Uiso 1 1 calc R
H18B H -0.5185 -0.0650 0.8319 0.114 Uiso 1 1 calc R
H18C H -0.5075 0.0667 0.8799 0.114 Uiso 1 1 calc R
O3 O 0.0985(3) 0.0992(11) 0.7765(2) 0.082(3) Uani 1 1 d .
O4 O 0.0800(3) 0.0913(8) 0.9677(2) 0.0515(14) Uani 1 1 d .
N10 N 0.1376(3) 0.2219(9) 0.7925(2) 0.0383(14) Uani 1 1 d .
O1 O 0.1841(3) 0.2616(7) 0.7679(2) 0.0445(13) Uani 1 1 d .
O2 O 0.1285(3) 0.3022(9) 0.8345(2) 0.0591(16) Uani 1 1 d .
O6 O 0.1378(3) -0.0760(8) 0.9185(2) 0.0541(15) Uani 1 1 d .
N11 N 0.1335(3) 0.0639(10) 0.9480(2) 0.0419(15) Uani 1 1 d .
O5 O 0.1801(3) 0.1595(11) 0.9582(3) 0.085(2) Uani 1 1 d .
C22 C 0.3491(10) 0.935(2) 1.0298(5) 0.155(8) Uani 1 1 d .
H22A H 0.3370 1.0040 1.0600 0.186 Uiso 1 1 calc R
H22B H 0.3884 0.8656 1.0391 0.186 Uiso 1 1 calc R
C23 C 0.3613(9) 1.063(3) 0.9897(8) 0.174(9) Uani 1 1 d .
H22C H 0.3211 1.1279 0.9801 0.209 Uiso 1 1 calc R
H22D H 0.3733 0.9919 0.9599 0.209 Uiso 1 1 calc R
O7 O 0.2262(4) 0.8751(10) 0.8416(3) 0.079(2) Uani 1 1 d .
H233 H 0.2027 0.9122 0.8639 0.119 Uiso 1 1 calc R
C28 C 0.2866(6) 0.978(2) 0.8451(5) 0.105(4) Uani 1 1 d .
H32A H 0.2784 1.1044 0.8555 0.158 Uiso 1 1 calc R
H32B H 0.3052 0.9786 0.8121 0.158 Uiso 1 1 calc R
H32C H 0.3162 0.9200 0.8701 0.158 Uiso 1 1 calc R
O8 O 0.2233(4) 0.5275(10) 0.8965(3) 0.082(2) Uani 1 1 d D
C24 C 0.4109(9) 1.201(3) 1.0010(10) 0.185(10) Uani 1 1 d .
H66A H 0.4540 1.1451 1.0025 0.221 Uiso 1 1 calc R
H66B H 0.4044 1.2642 1.0333 0.221 Uiso 1 1 calc R
C25 C 0.4006(12) 1.336(4) 0.9539(11) 0.266(17) Uani 1 1 d D
H25A H 0.3959 1.2552 0.9238 0.319 Uiso 1 1 calc R
H25B H 0.3582 1.3920 0.9575 0.319 Uiso 1 1 calc R
C27 C 0.421(2) 1.590(4) 0.8898(18) 0.63(6) Uani 1 1 d D
H27A H 0.4565 1.6677 0.8799 0.649 Uiso 1 1 calc R
H27B H 0.3841 1.6668 0.8956 0.649 Uiso 1 1 calc R
H27C H 0.4103 1.5019 0.8629 0.649 Uiso 1 1 calc R
C26 C 0.4416(13) 1.486(4) 0.9390(18) 0.68(7) Uani 1 1 d D
H26A H 0.4849 1.4363 0.9353 0.812 Uiso 1 1 calc R
H26B H 0.4447 1.5762 0.9670 0.812 Uiso 1 1 calc R
C29 C 0.1601(16) 0.592(10) 0.8697(14) 0.66(7) Uani 1 1 d D

loop_
_atom_site_aniso_label
_atom_site_aniso_U_11
_atom_site_aniso_U_22
_atom_site_aniso_U_33
_atom_site_aniso_U_23
_atom_site_aniso_U_13
_atom_site_aniso_U_12
Ag2 0.0466(3) 0.0276(3) 0.0259(3) 0.0006(2) 0.0051(2) -0.0026(2)
Ag1 0.0548(4) 0.0308(3) 0.0254(3) -0.0009(2) 0.0114(2) -0.0013(2)
N6' 0.044(3) 0.041(3) 0.016(2) 0.008(2) 0.007(2) -0.001(3)
N1 0.041(3) 0.023(3) 0.028(3) -0.004(2) 0.010(2) -0.005(2)
N3' 0.044(3) 0.025(3) 0.034(3) -0.003(2) 0.006(3) -0.005(3)
N7' 0.039(3) 0.029(3) 0.031(3) 0.003(2) 0.003(2) 0.000(3)
N7 0.044(3) 0.027(3) 0.030(3) -0.004(2) 0.008(3) -0.002(3)
N9 0.048(4) 0.028(3) 0.025(3) 0.001(2) 0.004(2) 0.003(3)
N9' 0.031(3) 0.040(3) 0.040(3) -0.004(3) 0.009(3) -0.002(3)
N3 0.046(3) 0.026(3) 0.028(3) -0.007(2) 0.014(3) -0.001(3)
C5' 0.043(4) 0.022(3) 0.023(3) -0.001(2) 0.011(3) -0.008(3)
N1' 0.045(3) 0.019(3) 0.026(3) 0.008(2) 0.004(2) -0.005(2)
N6 0.045(3) 0.028(3) 0.030(3) 0.002(2) 0.008(3) 0.000(3)
C12 0.039(4) 0.036(4) 0.050(4) -0.006(3) 0.001(3) 0.003(3)
C6 0.049(4) 0.013(3) 0.029(3) -0.002(2) 0.009(3) -0.003(3)
C2 0.047(4) 0.027(3) 0.027(3) -0.010(3) 0.013(3) -0.004(3)
C4' 0.041(4) 0.020(3) 0.029(3) -0.001(3) 0.004(3) -0.008(3)
C10 0.054(5) 0.028(4) 0.040(4) -0.001(3) 0.005(3) 0.004(3)
C14 0.039(4) 0.035(4) 0.067(5) 0.000(4) -0.001(4) 0.001(3)
C4 0.044(4) 0.022(3) 0.030(3) -0.004(3) 0.004(3) -0.009(3)
C13 0.047(5) 0.040(4) 0.051(5) 0.000(4) -0.004(4) -0.002(4)
C5 0.045(4) 0.027(3) 0.025(3) -0.003(3) 0.008(3) -0.004(3)
C15 0.046(5) 0.038(5) 0.068(6) 0.004(4) -0.010(4) -0.005(4)
C6' 0.042(4) 0.016(3) 0.030(3) -0.004(2) 0.005(3) -0.004(3)
C8 0.058(5) 0.023(3) 0.029(3) -0.002(3) -0.002(3) 0.000(3)
C16 0.050(5) 0.039(5) 0.068(6) 0.004(4) -0.007(4) 0.001(4)
C11 0.047(4) 0.038(4) 0.040(4) -0.006(3) -0.002(3) 0.003(3)
C8' 0.042(4) 0.043(4) 0.032(4) 0.004(3) 0.006(3) -0.005(3)
C19 0.047(5) 0.064(6) 0.044(4) -0.003(4) 0.009(4) 0.002(4)
C2' 0.053(4) 0.019(3) 0.026(3) -0.005(3) -0.001(3) -0.005(3)
C20 0.060(6) 0.105(9) 0.063(6) -0.011(6) 0.021(5) -0.023(6)
C21 0.149(12) 0.067(7) 0.075(7) -0.012(6) 0.016(8) -0.042(8)
C17 0.062(6) 0.044(5) 0.093(7) 0.008(5) -0.006(5) -0.007(4)
C18 0.072(7) 0.046(6) 0.110(9) 0.006(6) 0.003(6) -0.013(5)
O3 0.097(5) 0.124(6) 0.026(3) 0.009(3) 0.003(3) -0.079(5)
O4 0.067(4) 0.048(3) 0.040(3) 0.006(3) 0.011(3) 0.012(3)
N10 0.047(4) 0.041(3) 0.027(3) -0.002(3) 0.002(3) 0.001(3)
O1 0.048(3) 0.042(3) 0.045(3) -0.002(2) 0.020(3) -0.008(2)
O2 0.060(4) 0.070(4) 0.049(3) -0.014(3) 0.018(3) 0.000(3)
O6 0.071(4) 0.041(3) 0.051(3) -0.004(3) 0.010(3) 0.000(3)
N11 0.042(4) 0.048(4) 0.037(3) 0.008(3) 0.007(3) 0.005(3)
O5 0.071(5) 0.083(5) 0.101(6) -0.030(5) 0.015(4) -0.037(4)
C22 0.27(2) 0.116(13) 0.082(9) -0.023(9) 0.042(12) -0.041(14)
C23 0.154(16) 0.160(18) 0.21(2) -0.011(16) 0.027(15) -0.096(14)
O7 0.111(6) 0.062(4) 0.069(5) -0.003(4) 0.032(4) -0.012(4)
C28 0.096(9) 0.124(12) 0.097(9) 0.018(9) 0.020(7) -0.026(9)
O8 0.115(6) 0.061(4) 0.070(5) -0.004(4) 0.009(4) -0.013(4)
C24 0.134(15) 0.113(14) 0.33(3) 0.017(17) 0.083(18) -0.040(12)
C25 0.25(3) 0.26(3) 0.30(3) 0.12(3) 0.18(3) 0.09(3)
C27 0.92(10) 0.20(3) 0.96(11) 0.25(5) 0.78(9) 0.27(5)
C26 0.87(6) 0.24(4) 1.15(19) 0.24(8) 0.75(10) 0.24(5)
C29 0.49(7) 1.3(2) 0.18(3) -0.09(7) -0.02(4) -0.30(10)

loop_
_atom_type_symbol
_atom_type_description
_atom_type_scat_dispersion_real
_atom_type_scat_dispersion_imag
_atom_type_scat_source
C C 0.0033 0.0016 'International Tables Vol C Tables 4.2.6.8 and 6.1.1.4'
H H 0.0000 0.0000 'International Tables Vol C Tables 4.2.6.8 and 6.1.1.4'
N N 0.0061 0.0033 'International Tables Vol C Tables 4.2.6.8 and 6.1.1.4'
O O 0.0106 0.0060 'International Tables Vol C Tables 4.2.6.8 and 6.1.1.4'
Ag Ag -0.8971 1.1015 'International Tables Vol C Tables 4.2.6.8 and 6.1.1.4'

loop_
_geom_angle_atom_site_label_1
_geom_angle_atom_site_label_2
_geom_angle_atom_site_label_3
_geom_angle
_geom_angle_site_symmetry_3
N7' Ag2 N1 168.9(2) .
N7 Ag1 N1' 173.8(2) 4_575
C2 N1 C6 119.6(6) .
C2 N1 Ag2 120.1(4) .
C6 N1 Ag2 120.1(5) .
C4' N3' C2' 110.8(6) .
C8' N7' C5' 104.8(6) .
C8' N7' Ag2 119.6(5) .
C5' N7' Ag2 135.0(4) .
C8 N7 C5 104.2(6) .
C8 N7 Ag1 121.4(5) .
C5 N7 Ag1 133.8(5) .
C8 N9 C4 106.3(6) .
C8 N9 C10 125.9(6) .
C4 N9 C10 127.7(6) .
C8' N9' C4' 107.1(6) .
C8' N9' C19 128.3(6) .
C4' N9' C19 124.6(6) .
C2 N3 C4 111.9(6) .
N7' C5' C4' 109.6(5) .
N7' C5' C6' 134.4(6) .
C4' C5' C6' 116.0(6) .
C2' N1' C6' 120.4(6) .
C2' N1' Ag1 118.2(4) 4_576
C6' N1' Ag1 121.1(4) 4_576
C11 C12 C13 112.9(6) .
N6 C6 N1 119.7(6) .
N6 C6 C5 123.6(6) .
N1 C6 C5 116.6(6) .
N3 C2 N1 127.7(6) .
N3' C4' N9' 125.9(6) .
N3' C4' C5' 128.7(6) .
N9' C4' C5' 105.4(6) .
N9 C10 C11 112.1(6) .
C15 C14 C13 113.0(7) .
N3 C4 N9 127.0(6) .
N3 C4 C5 127.4(7) .
N9 C4 C5 105.6(6) .
C12 C13 C14 114.0(6) .
N7 C5 C4 110.4(6) .
N7 C5 C6 133.0(6) .
C4 C5 C6 116.6(6) .
C14 C15 C16 115.4(7) .
N6' C6' N1' 119.7(6) .
N6' C6' C5' 123.3(6) .
N1' C6' C5' 117.0(6) .
N7 C8 N9 113.5(6) .
C15 C16 C17 113.4(7) .
C12 C11 C10 114.1(6) .
N7' C8' N9' 113.1(6) .
N9' C19 C20 111.9(7) .
N3' C2' N1' 127.1(6) .
C21 C20 C19 114.4(9) .
C20 C21 C22 110.7(11) .
C16 C17 C18 112.4(8) .
O1 N10 O3 120.3(6) .
O1 N10 O2 120.7(6) .
O3 N10 O2 119.0(6) .
O5 N11 O4 122.1(7) .
O5 N11 O6 120.1(7) .
O4 N11 O6 117.6(7) .
C23 C22 C21 111.0(13) .
C22 C23 C24 116.5(19) .
C23 C24 C25 102(2) .
C26 C25 C24 128(3) .
C25 C26 C27 117(3) .

loop_
_geom_bond_atom_site_label_1
_geom_bond_atom_site_label_2
_geom_bond_distance
_geom_bond_site_symmetry_2
Ag2 N7' 2.175(6) .
Ag2 N1 2.193(6) .
Ag1 N7 2.140(5) .
Ag1 N1' 2.156(5) 4_575
N6' C6' 1.315(8) .
N1 C2 1.361(8) .
N1 C6 1.369(8) .
N3' C4' 1.337(8) .
N3' C2' 1.342(8) .
N7' C8' 1.320(9) .
N7' C5' 1.386(8) .
N7 C8 1.323(9) .
N7 C5 1.377(8) .
N9 C8 1.352(9) .
N9 C4 1.379(9) .
N9 C10 1.464(9) .
N9' C8' 1.339(9) .
N9' C4' 1.381(8) .
N9' C19 1.478(9) .
N3 C2 1.325(9) .
N3 C4 1.344(8) .
C5' C4' 1.388(10) .
C5' C6' 1.415(8) .
N1' C2' 1.354(9) .
N1' C6' 1.356(8) .
N1' Ag1 2.156(5) 4_576
N6 C6 1.324(8) .
C12 C11 1.519(10) .
C12 C13 1.522(10) .
C6 C5 1.427(10) .
C10 C11 1.533(10) .
C14 C15 1.511(11) .
C14 C13 1.523(11) .
C4 C5 1.387(9) .
C15 C16 1.520(11) .
C16 C17 1.525(12) .
C19 C20 1.510(13) .
C20 C21 1.420(15) .
C21 C22 1.626(17) .
C17 C18 1.543(13) .
O3 N10 1.245(8) .
O4 N11 1.257(8) .
N10 O1 1.214(7) .
N10 O2 1.256(8) .
O6 N11 1.266(8) .
N11 O5 1.196(8) .
C22 C23 1.42(2) .
C23 C24 1.44(2) .
O7 C28 1.444(13) .
O8 C29 1.51(2) .
C24 C25 1.57(3) .
C25 C26 1.434(18) .
C27 C26 1.51(2) .

loop_
_geom_torsion_atom_site_label_1
_geom_torsion_atom_site_label_2
_geom_torsion_atom_site_label_3
_geom_torsion_atom_site_label_4
_geom_torsion
_geom_torsion_site_symmetry_1
N7' Ag2 N1 C2 150.4(9) .
N7' Ag2 N1 C6 -32.9(13) .
N1 Ag2 N7' C8' 32.2(14) .
N1 Ag2 N7' C5' -158.3(9) .
N1' Ag1 N7 C8 -26(2) 4_575
N1' Ag1 N7 C5 143.0(17) 4_575
C8' N7' C5' C4' 1.9(7) .
Ag2 N7' C5' C4' -168.6(5) .
C8' N7' C5' C6' -178.7(7) .
Ag2 N7' C5' C6' 10.8(12) .
C2 N1 C6 N6 -179.8(6) .
Ag2 N1 C6 N6 3.5(8) .
C2 N1 C6 C5 -2.8(9) .
Ag2 N1 C6 C5 -179.5(4) .
C4 N3 C2 N1 2.3(10) .
C6 N1 C2 N3 -0.6(10) .
Ag2 N1 C2 N3 176.1(5) .
C2' N3' C4' N9' -178.7(6) .
C2' N3' C4' C5' 0.1(10) .
C8' N9' C4' N3' 179.3(6) .
C19 N9' C4' N3' -0.6(11) .
C8' N9' C4' C5' 0.3(7) .
C19 N9' C4' C5' -179.6(7) .
N7' C5' C4' N3' 179.6(6) .
C6' C5' C4' N3' 0.1(10) .
N7' C5' C4' N9' -1.4(7) .
C6' C5' C4' N9' 179.1(5) .
C8 N9 C10 C11 87.3(8) .
C4 N9 C10 C11 -91.4(8) .
C2 N3 C4 N9 179.5(6) .
C2 N3 C4 C5 -0.6(10) .
C8 N9 C4 N3 -179.6(6) .
C10 N9 C4 N3 -0.6(11) .
C8 N9 C4 C5 0.5(7) .
C10 N9 C4 C5 179.4(6) .
C11 C12 C13 C14 -176.5(6) .
C15 C14 C13 C12 179.8(7) .
C8 N7 C5 C4 0.1(7) .
Ag1 N7 C5 C4 -170.5(5) .
C8 N7 C5 C6 -177.1(7) .
Ag1 N7 C5 C6 12.3(11) .
N3 C4 C5 N7 179.7(6) .
N9 C4 C5 N7 -0.3(7) .
N3 C4 C5 C6 -2.6(10) .
N9 C4 C5 C6 177.3(6) .
N6 C6 C5 N7 -1.9(12) .
N1 C6 C5 N7 -178.8(7) .
N6 C6 C5 C4 -178.9(6) .
N1 C6 C5 C4 4.2(9) .
C13 C14 C15 C16 179.0(7) .
C2' N1' C6' N6' -179.6(6) .
Ag1 N1' C6' N6' 6.4(8) 4_576
C2' N1' C6' C5' 2.3(9) .
Ag1 N1' C6' C5' -171.8(4) 4_576
N7' C5' C6' N6' 1.3(11) .
C4' C5' C6' N6' -179.3(6) .
N7' C5' C6' N1' 179.4(7) .
C4' C5' C6' N1' -1.3(8) .
C5 N7 C8 N9 0.3(8) .
Ag1 N7 C8 N9 172.3(4) .
C4 N9 C8 N7 -0.5(8) .
C10 N9 C8 N7 -179.5(6) .
C14 C15 C16 C17 -177.3(8) .
C13 C12 C11 C10 176.6(6) .
N9 C10 C11 C12 67.6(8) .
C5' N7' C8' N9' -1.8(8) .
Ag2 N7' C8' N9' 170.5(5) .
C4' N9' C8' N7' 1.0(8) .
C19 N9' C8' N7' -179.1(7) .
C8' N9' C19 C20 97.0(9) .
C4' N9' C19 C20 -83.1(9) .
C4' N3' C2' N1' 1.0(9) .
C6' N1' C2' N3' -2.3(10) .
Ag1 N1' C2' N3' 171.9(5) 4_576
N9' C19 C20 C21 -72.0(11) .
C19 C20 C21 C22 -171.7(10) .
C15 C16 C17 C18 179.2(8) .
C20 C21 C22 C23 164.3(16) .
C21 C22 C23 C24 179.0(16) .
C22 C23 C24 C25 -169.0(19) .
C23 C24 C25 C26 -170(3) .
C24 C25 C26 C27 177(3) .
